data_7705911
loop_
_publ_author_name
'Diamantis, Stavros A.'
'Hatzidimitriou, Antonios'
'Plessas, Alexios K.'
'Pournara, Anastasia'
'Manos, Manolis J.'
'Papaefstathiou, Giannis S.'
'Lazarides, Theodore'

_publ_section_title
;
 Alkaline earth-organic frameworks with amino derivatives of
 2,6-naphthalene dicarboxylates: structural studies and fluorescence
 properties.
;
_journal_issue 46
_journal_name_full 'Dalton transactions (Cambridge, England : 2003)'
_journal_page_first 16736
_journal_page_last 16744
_journal_paper_doi 10.1039/d0dt03325a
_journal_volume 49
_journal_year 2020
_chemical_formula_moiety 'C69 H73 Ba5 Cl3 N15 O29'
_chemical_formula_sum 'C69 H73 Ba5 Cl3 N15 O29'
_chemical_formula_weight 2369.48
_space_group_IT_number 87
_space_group_name_Hall '-I 4'
_space_group_name_H-M_alt 'I 4/m'
_symmetry_cell_setting tetragonal
_symmetry_space_group_name_H-M 'I 4/m'
_atom_sites_solution_hydrogens difmap
_atom_sites_solution_primary other
_audit_update_record
;
2020-09-23 deposited with the CCDC.	2020-10-21 downloaded from the CCDC.
;
_cell_angle_alpha 90
_cell_angle_beta 90
_cell_angle_gamma 90
_cell_formula_units_Z 2
_cell_length_a 16.604(3)
_cell_length_b 16.604(3)
_cell_length_c 18.804(4)
_cell_measurement_reflns_used 336
_cell_measurement_temperature 130
_cell_measurement_theta_max 20
_cell_measurement_theta_min 10
_cell_volume 5184.1(17)
_computing_cell_refinement 'Apex2 (Bruker AXS, 2006)'
_computing_data_collection 'Apex2 (Bruker AXS, 2006)'
_computing_data_reduction 'Apex2 (Bruker AXS, 2006)'
_computing_molecular_graphics 'CAMERON (Watkin et al., 1996)'
_computing_publication_material 'CRYSTALS (Betteridge et al., 2003)'
_computing_structure_refinement 'CRYSTALS (Betteridge et al., 2003)'
_computing_structure_solution 'Superflip (Palatinus & Chapuis, 2007)'
_diffrn_ambient_temperature 130
_diffrn_measured_fraction_theta_full 0.993
_diffrn_measured_fraction_theta_max 0.991
_diffrn_measurement_device Area
_diffrn_measurement_device_type 'Bruker Kappa Apex2'
_diffrn_measurement_method '\f & \w scans'
_diffrn_radiation_monochromator graphite
_diffrn_radiation_type 'Mo K\a'
_diffrn_radiation_wavelength 0.71073
_diffrn_reflns_av_R_equivalents 0.038
_diffrn_reflns_limit_h_max 14
_diffrn_reflns_limit_h_min -13
_diffrn_reflns_limit_k_max 20
_diffrn_reflns_limit_k_min 0
_diffrn_reflns_limit_l_max 22
_diffrn_reflns_limit_l_min -21
_diffrn_reflns_number 14062
_diffrn_reflns_theta_full 25.207
_diffrn_reflns_theta_max 25.721
_diffrn_reflns_theta_min 1.636
_diffrn_standards_number 0
_exptl_absorpt_coefficient_mu 2.020
_exptl_absorpt_correction_T_max 0.75
_exptl_absorpt_correction_T_min 0.72
_exptl_absorpt_correction_type numerical
_exptl_absorpt_process_details
; 
 Analytical Absorption (De Meulenaer & Tompa, 1965) 
;
_exptl_crystal_colour brown
_exptl_crystal_density_diffrn 1.518
_exptl_crystal_density_method 'not measured'
_exptl_crystal_description prism
_exptl_crystal_F_000 2310
_exptl_crystal_size_max 0.220
_exptl_crystal_size_mid 0.160
_exptl_crystal_size_min 0.140
_refine_diff_density_max 0.84
_refine_diff_density_min -0.64
_refine_ls_extinction_method None
_refine_ls_goodness_of_fit_ref 0.9472
_refine_ls_hydrogen_treatment constr
_refine_ls_matrix_type full
_refine_ls_number_parameters 164
_refine_ls_number_reflns 1696
_refine_ls_number_restraints 20
_refine_ls_R_factor_all 0.0787
_refine_ls_R_factor_gt 0.0413
_refine_ls_shift/su_max 0.0008557
_refine_ls_shift/su_mean 0.0000270
_refine_ls_structure_factor_coef Fsqd
_refine_ls_weighting_details
;
 Method, part 1, Chebychev polynomial, (Watkin, 1994, Prince, 1982) 
 [weight] = 1.0/[A~0~*T~0~(x)+A~1~*T~1~(x) ... +A~n-1~]*T~n-1~(x)] 
 where A~i~ are the Chebychev coefficients listed below and x= Fcalc/Fmax 
 Method = Robust Weighting (Prince, 1982) 
 W = [weight] * [1-(deltaF/6*sigmaF)^2^]^2^ 
 A~i~ are: 
 4.61 4.93 2.75 
;
_refine_ls_weighting_scheme calc
_refine_ls_wR_factor_all 0.0836
_refine_ls_wR_factor_gt 0.0787
_refine_ls_wR_factor_ref 0.0787
_reflns_limit_h_max 14
_reflns_limit_h_min -13
_reflns_limit_k_max 20
_reflns_limit_k_min 0
_reflns_limit_l_max 22
_reflns_limit_l_min 0
_reflns_number_gt 1696
_reflns_number_total 2536
_reflns_threshold_expression I>2.0\s(I)
_oxford_diffrn_Wilson_B_factor 2.97
_oxford_diffrn_Wilson_scale 733.61
_oxford_refine_ls_r_factor_ref 0.0413
_oxford_refine_ls_scale 0.057093(12)
_oxford_reflns_number_all 2527
_oxford_reflns_threshold_expression_ref I>2.0\s(I)
_cod_data_source_file d0dt03325a2.cif
_cod_data_source_block I_CCDC7
_cod_depositor_comments
;
The following automatic conversions were performed:

data item '_atom_sites_solution_primary' value 'Other' was changed to
'other' in accordance with the
/home/data/users/saulius/crontab/automatic-downloads/rss-feeds/RSC/lib/dictionaries/cif_core.dic
dictionary named 'cif_core.dic' version 2.4.2 last updated on
2011-04-26.

Automatic conversion script
Id: cif_fix_values 7556 2019-12-06 15:28:31Z antanas 
;
_cod_original_cell_volume 5184(2)
_cod_original_sg_symbol_H-M 'I 4/m '
_cod_database_code 7705911

loop_
_symmetry_equiv_pos_as_xyz
x,y,z
-x,-y,-z
x+1/2,y+1/2,z+1/2
-x+1/2,-y+1/2,-z+1/2
-y,x,z
y,-x,-z
-y+1/2,x+1/2,z+1/2
y+1/2,-x+1/2,-z+1/2
-x,-y,z
x,y,-z
-x+1/2,-y+1/2,z+1/2
x+1/2,y+1/2,-z+1/2
y,-x,z
-y,x,-z
y+1/2,-x+1/2,z+1/2
-y+1/2,x+1/2,-z+1/2

loop_
_atom_site_label
_atom_site_type_symbol
_atom_site_fract_x
_atom_site_fract_y
_atom_site_fract_z
_atom_site_U_iso_or_equiv
_atom_site_occupancy
_atom_site_adp_type
_atom_site_refinement_flags_posn
_atom_site_refinement_flags_adp
_atom_site_refinement_flags_occupancy
_atom_site_disorder_assembly
_atom_site_disorder_group
_atom_site_attached_hydrogens
Ba1 Ba 0.82242(3) -0.06194(3) 0.0000 0.0417 1.0000 Uani S T . . . .
Ba2 Ba 1.0000 0.0000 0.16611(8) 0.0451 0.5000 Uani S T . . . .
Cl1 Cl 1.0000 0.0000 0.0000 0.0467 1.0000 Uani S T . . . .
Cl2 Cl 0.5000 0.0000 0.2500 0.0475 1.0000 Uani S T . . . .
O1 O 0.7492(3) 0.0071(2) 0.1078(2) 0.0533 1.0000 Uani . . . . . .
O2 O 0.8555(3) 0.0789(2) 0.0847(2) 0.0515 1.0000 Uani . . . . . .
O3 O 0.7200(4) -0.1892(4) 0.000000(10) 0.0660 1.0000 Uani S T . . . .
O4 O 0.9306(11) 0.0178(11) 0.2921(10) 0.062(5) 0.2500 Uiso . . . . . .
O5 O 0.7098(5) 0.0953(5) 0.4092(5) 0.059(2) 0.5000 Uiso . . . . . .
O6 O 0.0000 0.0000 0.5000 0.0621 1.0000 Uani DS T . . . .
O7 O 0.1911(19) 0.1600(16) 0.5000 0.085(9) 0.2500 Uiso DS . . . . .
O8 O 0.4497(14) 0.0816(14) 0.5000 0.050(6) 0.2500 Uiso DS . . . . .
N1 N 0.9143(3) 0.3300(3) 0.2224(3) 0.0524 1.0000 Uani . . . . . .
N2 N 0.8140(8) 0.0531(8) 0.3483(7) 0.075(3) 0.5000 Uiso . . . . . .
N3 N 0.3127(11) 0.1213(11) 0.5000 0.070(5) 0.5000 Uiso S . . . . .
N4 N 0.1208(14) -0.0647(14) 0.5000 0.073(9) 0.2500 Uiso DS . . . . .
C1 C 0.7966(4) 0.0637(3) 0.1206(3) 0.0464 1.0000 Uani . . . . . .
C2 C 0.7616(3) 0.1258(3) 0.1691(3) 0.0382 1.0000 Uani . . . . . .
C3 C 0.8112(3) 0.1911(3) 0.1888(3) 0.0434 1.0000 Uani . . . . . .
C4 C 0.7893(3) 0.2516(3) 0.2369(3) 0.0451 1.0000 Uani . . . . . .
C5 C 0.8409(3) 0.3145(4) 0.2563(3) 0.0474 1.0000 Uani . . . . . .
C6 C 0.8171(4) 0.3725(4) 0.3064(3) 0.0497 1.0000 Uani . . . . . .
C7 C 0.8558(9) 0.0037(8) 0.2988(8) 0.063(4) 0.5000 Uiso . . . . . .
C8 C 0.7370(9) 0.0453(9) 0.3625(7) 0.062(3) 0.5000 Uiso . . . . . .
C9 C 0.8621(10) 0.1138(10) 0.3843(9) 0.078(4) 0.5000 Uiso . . . . . .
C10 C 0.3759(13) 0.0589(14) 0.500000(7) 0.069(5) 0.5000 Uiso DS . . . . .
C11 C 0.2369(12) 0.0995(12) 0.500000(7) 0.061(5) 0.5000 Uiso DS . . . . .
C12 C 0.3347(15) 0.2083(14) 0.500000(7) 0.082(7) 0.5000 Uiso S . . . . .
C13 C 0.0413(14) -0.0622(9) 0.500000(7) 0.078(13) 0.2500 Uiso DS . . . . .
C14 C 0.167(2) 0.011(2) 0.500000(7) 0.070(11) 0.2500 Uiso DS . . . . .
C15 C 0.166(3) -0.141(2) 0.500000(7) 0.094(16) 0.2500 Uiso DS . . . . .
H11 H 0.9353 0.2931 0.1957 0.0580 1.0000 Uiso R . . . . .
H12 H 0.9447 0.3675 0.2389 0.0590 1.0000 Uiso R . . . . .
H31 H 0.8627 0.1961 0.1673 0.0523 1.0000 Uiso R . . . . .
H61 H 0.8515 0.4161 0.3186 0.0589 1.0000 Uiso R . . . . .
H71 H 0.8254 -0.0395 0.2734 0.0653 0.5000 Uiso R . . . . .
H81 H 0.7060 0.0051 0.3415 0.0660 0.5000 Uiso R . . . . .
H91 H 0.8941 0.1419 0.3498 0.0810 0.5000 Uiso R . . . . .
H92 H 0.8968 0.0915 0.4203 0.0810 0.5000 Uiso R . . . . .
H93 H 0.8253 0.1509 0.4063 0.0810 0.5000 Uiso R . . . . .
H101 H 0.3617 0.0019 0.5000 0.0818 0.5000 Uiso RS . . . . .
H111 H 0.2183 0.0442 0.5000 0.0774 0.5000 Uiso RS . . . . .
H122 H 0.3917 0.2131 0.5000 0.0997 0.5000 Uiso RS . . . . .
H123 H 0.3134 0.2336 0.4587 0.0997 0.5000 Uiso R . . . . .
H141 H 0.2202 0.0064 0.5000 0.0883 0.2500 Uiso RS . . . . .
H146 H 0.0149 -0.1098 0.5000 0.0864 0.2500 Uiso RS . . . . .
H147 H 0.1488 0.0445 0.4587 0.0883 0.2500 Uiso R . . . . .
H32 H 0.6980 -0.1679 -0.0305 0.0860 0.5000 Uiso R . . . . .
H151 H 0.1285 -0.1839 0.5000 0.1465 0.2500 Uiso RS . . . . .
H153 H 0.1989 -0.1440 0.4587 0.1465 0.2500 Uiso R . . . . .

loop_
_atom_site_aniso_label
_atom_site_aniso_U_11
_atom_site_aniso_U_22
_atom_site_aniso_U_33
_atom_site_aniso_U_23
_atom_site_aniso_U_13
_atom_site_aniso_U_12
Ba1 0.0374(3) 0.0411(3) 0.0466(3) 0.0000 0.0000 0.0017(3)
Ba2 0.0476(5) 0.0476(5) 0.0401(8) 0.0000 0.0000 0.0000
Cl1 0.0343(12) 0.0343(12) 0.072(3) 0.0000 0.0000 0.0000
Cl2 0.0442(9) 0.0442(9) 0.0539(17) 0.0000 0.0000 0.0000
O1 0.066(3) 0.040(2) 0.053(3) -0.0031(19) 0.020(2) -0.0054(19)
O2 0.064(3) 0.035(2) 0.055(3) -0.0071(18) 0.020(2) -0.0065(17)
O3 0.065(4) 0.071(4) 0.062(4) 0.0000 0.0000 -0.020(3)
O6 0.057(5) 0.057(5) 0.072(9) 0.0000 0.0000 0.0000
N1 0.051(3) 0.044(3) 0.062(3) -0.011(2) 0.010(3) -0.004(2)
C1 0.049(3) 0.042(3) 0.048(3) 0.000(3) 0.021(3) -0.003(3)
C2 0.036(3) 0.037(3) 0.041(3) -0.003(2) 0.018(2) 0.004(2)
C3 0.046(3) 0.043(3) 0.041(3) 0.000(3) 0.008(3) 0.001(3)
C4 0.045(3) 0.044(3) 0.047(3) -0.004(3) 0.005(3) -0.004(3)
C5 0.045(3) 0.049(3) 0.048(3) -0.006(3) 0.006(3) -0.003(3)
C6 0.052(3) 0.048(3) 0.049(4) -0.012(3) 0.012(3) -0.008(3)

loop_
_atom_type_symbol
_atom_type_scat_dispersion_real
_atom_type_scat_dispersion_imag
_atom_type_scat_Cromer_Mann_a1
_atom_type_scat_Cromer_Mann_b1
_atom_type_scat_Cromer_Mann_a2
_atom_type_scat_Cromer_Mann_b2
_atom_type_scat_Cromer_Mann_a3
_atom_type_scat_Cromer_Mann_b3
_atom_type_scat_Cromer_Mann_a4
_atom_type_scat_Cromer_Mann_b4
_atom_type_scat_Cromer_Mann_c
_atom_type_scat_source
C 0.0033 0.0016 2.3100 20.8439 1.0200 10.2075 1.5886 0.5687 0.8650 51.6512 0.2156 'International Tables Vol C 4.2.6.8 and 6.1.1.4'
H 0.0000 0.0000 0.4930 10.5109 0.3229 26.1257 0.1402 3.1424 0.0408 57.7998 0.0030 'International Tables Vol C 4.2.6.8 and 6.1.1.4'
N 0.0061 0.0033 12.2126 0.0057 3.1322 9.8933 2.0125 28.9975 1.1663 0.5826 -11.5290 'International Tables Vol C 4.2.6.8 and 6.1.1.4'
O 0.0106 0.0060 3.0485 13.2771 2.2868 5.7011 1.5463 0.3239 0.8670 32.9089 0.2508 'International Tables Vol C 4.2.6.8 and 6.1.1.4'
Cl 0.1484 0.1585 11.4604 0.0104 7.1964 1.1662 6.2556 18.5194 1.6455 47.7784 -9.5574 'International Tables Vol C 4.2.6.8 and 6.1.1.4'
Ba -0.3244 2.2819 20.3361 3.2160 19.2970 0.2756 10.8880 20.2073 2.6959 167.2020 2.7731 'International Tables Vol C 4.2.6.8 and 6.1.1.4'
K 0.2009 0.2494 8.2186 12.7949 7.4398 0.7748 1.0519 213.1870 0.8659 41.6841 1.4228 'International Tables Vol C 4.2.6.8 and 6.1.1.4'
Sr -1.5307 3.2498 17.5663 1.5564 9.8184 14.0988 5.4220 0.1664 2.6694 132.3760 2.5064 'International Tables Vol C 4.2.6.8 and 6.1.1.4'
Ca 0.2262 0.3064 8.6266 10.4421 7.3873 0.6599 1.5899 85.7484 1.0211 178.4370 1.3751 'International Tables Vol C 4.2.6.8 and 6.1.1.4'
La -0.2871 2.4523 20.5780 2.9482 19.5990 0.2445 11.3727 18.7726 3.2872 133.1240 2.1468 'International Tables Vol C 4.2.6.8 and 6.1.1.4'

loop_
_geom_angle_atom_site_label_1
_geom_angle_site_symmetry_1
_geom_angle_atom_site_label_2
_geom_angle_site_symmetry_2
_geom_angle_atom_site_label_3
_geom_angle_site_symmetry_3
_geom_angle
_geom_angle_publ_flag
O1 10_555 Ba1 . O1 . 101.0(2) yes
O1 10_555 Ba1 . O2 . 99.26(12) yes
O1 . Ba1 . O2 . 46.18(12) yes
O1 10_555 Ba1 . O2 10_555 46.18(12) yes
O1 . Ba1 . O2 10_555 99.26(12) yes
O2 . Ba1 . O2 10_555 67.12(16) yes
O1 10_555 Ba1 . O3 . 92.86(13) yes
O1 . Ba1 . O3 . 92.86(13) yes
O2 . Ba1 . O3 . 138.72(11) yes
O2 10_555 Ba1 . O3 . 138.72(11) yes
O1 10_555 Ba1 . O2 14_645 92.71(14) yes
O1 . Ba1 . O2 14_645 165.99(13) yes
O2 . Ba1 . O2 14_645 129.08(15) yes
O2 10_555 Ba1 . O2 14_645 88.25(18) yes
O3 . Ba1 . O2 14_645 89.14(15) yes
O1 10_555 Ba1 . O2 5_645 165.99(13) yes
O1 . Ba1 . O2 5_645 92.71(14) yes
O2 . Ba1 . O2 5_645 88.25(18) yes
O2 10_555 Ba1 . O2 5_645 129.08(15) yes
O3 . Ba1 . O2 5_645 89.14(15) yes
O1 10_555 Ba1 . Cl1 . 107.04(10) yes
O1 . Ba1 . Cl1 . 107.04(10) yes
O2 . Ba1 . Cl1 . 63.44(8) yes
O2 10_555 Ba1 . Cl1 . 63.44(8) yes
O3 . Ba1 . Cl1 . 148.07(15) yes
O2 14_645 Ba1 . O2 5_645 73.44(18) yes
O2 14_645 Ba1 . Cl1 . 65.72(8) yes
O2 5_645 Ba1 . Cl1 . 65.72(8) yes
O4 13_665 Ba2 . O4 5_645 53.3(8) yes
O4 13_665 Ba2 . O4 9_755 37.0(5) yes
O4 5_645 Ba2 . O4 9_755 37.0(5) yes
O4 13_665 Ba2 . O4 . 37.0(5) yes
O4 5_645 Ba2 . O4 . 37.0(5) yes
O4 9_755 Ba2 . O4 . 53.3(8) yes
O4 13_665 Ba2 . O2 . 109.9(4) yes
O4 5_645 Ba2 . O2 . 122.2(4) yes
O4 9_755 Ba2 . O2 . 144.7(4) yes
O4 . Ba2 . O2 . 93.3(4) yes
O4 13_665 Ba2 . O2 13_665 93.3(4) yes
O4 5_645 Ba2 . O2 13_665 144.7(4) yes
O4 9_755 Ba2 . O2 13_665 109.9(4) yes
O4 . Ba2 . O2 13_665 122.2(4) yes
O2 . Ba2 . O2 13_665 76.20(7) yes
O4 13_665 Ba2 . O2 9_755 122.2(4) yes
O4 5_645 Ba2 . O2 9_755 109.9(4) yes
O4 9_755 Ba2 . O2 9_755 93.3(4) yes
O4 . Ba2 . O2 9_755 144.7(4) yes
O2 . Ba2 . O2 9_755 121.52(15) yes
O4 13_665 Ba2 . O2 5_645 144.7(4) yes
O4 5_645 Ba2 . O2 5_645 93.3(4) yes
O4 9_755 Ba2 . O2 5_645 122.2(4) yes
O4 . Ba2 . O2 5_645 109.9(4) yes
O2 . Ba2 . O2 5_645 76.20(7) yes
O2 13_665 Ba2 . O2 9_755 76.20(7) yes
O2 13_665 Ba2 . O2 5_645 121.52(15) yes
O2 9_755 Ba2 . O2 5_645 76.20(7) yes
Ba1 . Cl1 . Ba1 13_665 90.000 yes
Ba1 . Cl1 . Ba1 2_755 179.996 yes
Ba1 13_665 Cl1 . Ba1 2_755 90.000 yes
Ba1 . Cl1 . Ba1 14_645 90.000 yes
Ba1 13_665 Cl1 . Ba1 14_645 179.996 yes
Ba1 2_755 Cl1 . Ba1 14_645 90.000 yes
Ba1 . O1 . C1 . 100.7(3) yes
C1 . O2 . Ba2 . 105.0(4) yes
C1 . O2 . Ba1 . 89.1(3) yes
Ba2 . O2 . Ba1 . 94.40(11) yes
C1 . O2 . Ba1 6_665 150.9(4) yes
Ba2 . O2 . Ba1 6_665 98.94(13) yes
Ba1 . O2 . Ba1 6_665 105.45(13) yes
H32 10_555 O3 . H32 . 96.9 no
H32 10_555 O3 . Ba1 . 86.4 no
H32 . O3 . Ba1 . 86.4 no
Ba2 . O4 . C7 . 119.5(13) yes
C13 2_556 O6 . C13 5_555 90.000(8) yes
C13 2_556 O6 . C13 13_555 90.000(19) yes
C13 5_555 O6 . C13 13_555 179.991 yes
C13 2_556 O6 . C13 . 179.991 yes
C13 5_555 O6 . C13 . 90.000(8) yes
C13 13_555 O6 . C13 . 90.000(19) yes
C5 . N1 . H11 . 119.1 no
C5 . N1 . H12 . 118.7 no
H11 . N1 . H12 . 119.0 no
C7 . N2 . C8 . 123.5(13) yes
C7 . N2 . C9 . 115.9(13) yes
C8 . N2 . C9 . 120.6(14) yes
C10 . N3 . C11 . 119.2(18) yes
C10 . N3 . C12 . 120.5(18) yes
C11 . N3 . C12 . 120.2(18) yes
C13 . N4 . C14 . 119.7(10) yes
C13 . N4 . C15 . 123(3) yes
C14 . N4 . C15 . 118(3) yes
O1 . C1 . O2 . 123.8(6) yes
O1 . C1 . C2 . 113.1(5) yes
O2 . C1 . C2 . 120.6(5) yes
C1 . C2 . C6 4_655 125.7(5) yes
C1 . C2 . C3 . 117.6(5) yes
C6 4_655 C2 . C3 . 116.5(5) yes
C2 . C3 . C4 . 124.8(5) yes
C2 . C3 . H31 . 118.7 no
C4 . C3 . H31 . 116.5 no
C3 . C4 . C4 4_655 116.4(6) yes
C3 . C4 . C5 . 123.1(5) yes
C4 4_655 C4 . C5 . 120.4(7) yes
N1 . C5 . C4 . 123.4(5) yes
N1 . C5 . C6 . 115.2(5) yes
C4 . C5 . C6 . 121.1(5) yes
C5 . C6 . C2 4_655 120.2(5) yes
C5 . C6 . H61 . 121.0 no
C2 4_655 C6 . H61 . 118.1 no
N2 . C7 . O4 . 115.8(15) yes
N2 . C7 . H71 . 118.7 no
O4 . C7 . H71 . 125.5 no
N2 . C8 . O5 . 114.6(13) yes
N2 . C8 . H81 . 121.5 no
O5 . C8 . H81 . 123.9 no
N2 . C9 . H91 . 109.0 no
N2 . C9 . H92 . 113.0 no
H91 . C9 . H92 . 109.4 no
N2 . C9 . H93 . 107.1 no
H91 . C9 . H93 . 109.3 no
H92 . C9 . H93 . 109.0 no
N3 . C10 . O8 . 118(2) yes
N3 . C10 . H101 . 120.7 no
O8 . C10 . H101 . 121.1 no
N3 . C11 . O7 . 111(2) yes
N3 . C11 . H111 . 124.6 no
O7 . C11 . H111 . 124.4 no
N3 . C12 . H123 10_556 109.7 no
N3 . C12 . H122 . 109.0 no
H123 10_556 C12 . H122 . 109.5 no
N3 . C12 . H123 . 109.7 no
H123 10_556 C12 . H123 . 109.5 no
H122 . C12 . H123 . 109.5 no
N4 . C13 . O6 . 125.4(18) yes
N4 . C13 . H146 . 117.3 no
O6 . C13 . H146 . 117.3 no
N4 . C14 . H147 10_556 108.5 no
N4 . C14 . H141 . 116.7 no
H147 10_556 C14 . H141 . 110.3 no
N4 . C14 . H147 . 108.5 no
H147 10_556 C14 . H147 . 101.4 no
H141 . C14 . H147 . 110.3 no
N4 . C15 . H153 10_556 110.1 no
N4 . C15 . H151 . 108.2 no
H153 10_556 C15 . H151 . 109.5 no
N4 . C15 . H153 . 110.1 no
H153 10_556 C15 . H153 . 109.5 no
H151 . C15 . H153 . 109.5 no

loop_
_geom_bond_atom_site_label_1
_geom_bond_site_symmetry_1
_geom_bond_atom_site_label_2
_geom_bond_site_symmetry_2
_geom_bond_distance
_geom_bond_publ_flag
Ba1 . O1 10_555 2.627(4) yes
Ba1 . O1 . 2.627(4) yes
Ba1 . O2 . 2.883(4) yes
Ba1 . O2 10_555 2.883(4) yes
Ba1 . O3 . 2.713(6) yes
Ba1 . O2 14_645 2.665(4) yes
Ba1 . O2 5_645 2.665(4) yes
Ba1 . Cl1 . 3.1228(7) yes
Ba2 . O4 13_665 2.651(19) yes
Ba2 . O4 5_645 2.651(19) yes
Ba2 . O4 9_755 2.651(19) yes
Ba2 . O4 . 2.651(19) yes
Ba2 . O2 . 3.132(5) yes
Ba2 . O2 13_665 3.132(5) yes
Ba2 . O2 9_755 3.132(5) yes
Ba2 . O2 5_645 3.132(5) yes
O1 . C1 . 1.248(7) yes
O2 . C1 . 1.216(6) yes
O3 . H32 10_555 0.766 no
O3 . H32 . 0.766 no
O4 . C7 . 1.27(2) yes
O5 . C8 . 1.288(15) yes
O6 . C13 2_556 1.2400(10) yes
O6 . C13 5_555 1.2400(10) yes
O6 . C13 13_555 1.2400(10) yes
O6 . C13 . 1.2400(10) yes
O7 . C11 . 1.2600(10) yes
O8 . C10 . 1.28(3) yes
N1 . C5 . 1.400(7) yes
N1 . H11 . 0.865 no
N1 . H12 . 0.860 no
N2 . C7 . 1.423(18) yes
N2 . C8 . 1.313(18) yes
N2 . C9 . 1.453(19) yes
N3 . C10 . 1.47(3) yes
N3 . C11 . 1.31(2) yes
N3 . C12 . 1.49(3) yes
N4 . C13 . 1.3200(10) yes
N4 . C14 . 1.4700(10) yes
N4 . C15 . 1.4700(10) yes
C1 . C2 . 1.493(7) yes
C2 . C6 4_655 1.385(7) yes
C2 . C3 . 1.412(8) yes
C3 . C4 . 1.398(8) yes
C3 . H31 . 0.950 no
C4 . C4 4_655 1.398(11) yes
C4 . C5 . 1.399(8) yes
C5 . C6 . 1.404(8) yes
C6 . H61 . 0.950 no
C7 . H71 . 0.998 no
C8 . H81 . 0.932 no
C9 . H91 . 0.960 no
C9 . H92 . 0.962 no
C9 . H93 . 0.963 no
C10 . H101 . 0.974 no
C11 . H111 . 0.969 no
C12 . H123 10_556 0.950 no
C12 . H122 . 0.950 no
C12 . H123 . 0.950 no
C13 . H146 . 0.904 no
C14 . H147 10_556 1.002 no
C14 . H141 . 0.886 no
C14 . H147 . 1.002 no
C15 . H153 10_556 0.950 no
C15 . H151 . 0.950 no
C15 . H153 . 0.950 no

loop_
_geom_hbond_atom_site_label_D
_geom_hbond_site_symmetry_D
_geom_hbond_atom_site_label_H
_geom_hbond_site_symmetry_H
_geom_hbond_atom_site_label_A
_geom_hbond_site_symmetry_A
_geom_hbond_angle_DHA
_geom_hbond_distance_DH
_geom_hbond_distance_HA
_geom_hbond_distance_DA
_geom_hbond_publ_flag
N1 . H11 . O1 13_665 154 0.86 2.16 2.957(2) yes
O3 . H32 . O5 15_554 128 0.77 2.16 2.706(2) yes
